data_4073571
loop_
_publ_author_name
'De Waele, Philip'
'Jazdzewski, Brian A.'
'Klosin, Jerzy'
'Murray, Rex E.'
'Theriault, Curt N.'
'Vosejpka, Paul C.'
'Petersen, Jeffrey L.'

_publ_section_title
;
 Synthesis of Hafnium and Zirconium Imino&#x2212;Amido Complexes from
 Bis-imine Ligands. A New Family of Olefin Polymerization Catalysts
;
_journal_issue 16
_journal_name_full Organometallics
_journal_page_first 3896
_journal_paper_doi 10.1021/om7004723
_journal_volume 26
_journal_year 2007
_chemical_formula_sum 'C42 H54 N2 Zr'
_chemical_formula_weight 678.09
_chemical_name_systematic
; 
 ? 
;
_space_group_IT_number 14
_symmetry_cell_setting monoclinic
_symmetry_space_group_name_Hall '-P 2ybc'
_symmetry_space_group_name_H-M 'P 1 21/c 1'
_atom_sites_solution_hydrogens geom
_atom_sites_solution_primary direct
_atom_sites_solution_secondary difmap
_audit_creation_method SHELXL-97
_cell_angle_alpha 90.00
_cell_angle_beta 102.335(1)
_cell_angle_gamma 90.00
_cell_formula_units_Z 4
_cell_length_a 18.6901(9)
_cell_length_b 10.5637(5)
_cell_length_c 19.1698(9)
_cell_measurement_reflns_used 9837
_cell_measurement_temperature 223(2)
_cell_measurement_theta_max 27.58
_cell_measurement_theta_min 2.22
_cell_volume 3697.4(3)
_computing_structure_refinement 'SHELXL-97 (Sheldrick, 1997)'
_computing_structure_solution 'SHELXS-97 (Sheldrick, 1990)'
_diffrn_ambient_temperature 223(2)
_diffrn_measured_fraction_theta_full 0.972
_diffrn_measured_fraction_theta_max 0.972
_diffrn_radiation_monochromator graphite
_diffrn_radiation_source 'fine-focus sealed tube'
_diffrn_radiation_type MoK\a
_diffrn_radiation_wavelength 0.71073
_diffrn_reflns_av_R_equivalents 0.0340
_diffrn_reflns_av_sigmaI/netI 0.0497
_diffrn_reflns_limit_h_max 24
_diffrn_reflns_limit_h_min -24
_diffrn_reflns_limit_k_max 13
_diffrn_reflns_limit_k_min -12
_diffrn_reflns_limit_l_max 24
_diffrn_reflns_limit_l_min -24
_diffrn_reflns_number 24113
_diffrn_reflns_theta_full 27.59
_diffrn_reflns_theta_max 27.59
_diffrn_reflns_theta_min 2.17
_exptl_absorpt_coefficient_mu 0.327
_exptl_absorpt_correction_type semi-empirical
_exptl_absorpt_process_details SADABS
_exptl_crystal_colour 'yellow orange'
_exptl_crystal_density_diffrn 1.218
_exptl_crystal_density_method 'not measured'
_exptl_crystal_F_000 1440
_exptl_crystal_size_max 0.44
_exptl_crystal_size_mid 0.42
_exptl_crystal_size_min 0.20
_refine_diff_density_max 0.595
_refine_diff_density_min -0.391
_refine_diff_density_rms 0.062
_refine_ls_extinction_method none
_refine_ls_goodness_of_fit_ref 1.051
_refine_ls_hydrogen_treatment riding
_refine_ls_matrix_type full
_refine_ls_number_parameters 416
_refine_ls_number_reflns 8326
_refine_ls_number_restraints 0
_refine_ls_restrained_S_all 1.051
_refine_ls_R_factor_all 0.0433
_refine_ls_R_factor_gt 0.0372
_refine_ls_shift/su_max 0.002
_refine_ls_shift/su_mean 0.000
_refine_ls_structure_factor_coef Fsqd
_refine_ls_weighting_details 'calc w=1/[\s^2^(Fo^2^)+(0.0531P)^2^+1.0618P] where P=(Fo^2^+2Fc^2^)/3'
_refine_ls_weighting_scheme calc
_refine_ls_wR_factor_gt 0.1004
_refine_ls_wR_factor_ref 0.1072
_reflns_number_gt 7299
_reflns_number_total 8326
_reflns_threshold_expression >2sigma(I)
_cod_data_source_file om7004723-file002.cif
_cod_data_source_block 8
_cod_original_sg_symbol_H-M P21/c
_cod_database_code 4073571

loop_
_symmetry_equiv_pos_as_xyz
'x, y, z'
'-x, y+1/2, -z+1/2'
'-x, -y, -z'
'x, -y-1/2, z-1/2'

loop_
_atom_site_label
_atom_site_type_symbol
_atom_site_fract_x
_atom_site_fract_y
_atom_site_fract_z
_atom_site_U_iso_or_equiv
_atom_site_adp_type
_atom_site_occupancy
_atom_site_symmetry_multiplicity
_atom_site_calc_flag
_atom_site_refinement_flags
Zr1 Zr 0.764687(9) 0.514271(14) 0.522480(8) 0.03012(7) Uani 1 1 d .
N1 N 0.67513(8) 0.56815(13) 0.44789(7) 0.0322(3) Uani 1 1 d .
N2 N 0.77750(8) 0.70294(13) 0.54931(7) 0.0319(3) Uani 1 1 d .
C1 C 0.71371(10) 0.67322(16) 0.42690(9) 0.0343(3) Uani 1 1 d .
C2 C 0.76281(10) 0.74117(15) 0.47705(9) 0.0337(3) Uani 1 1 d .
C3 C 0.70802(13) 0.6943(2) 0.34782(10) 0.0514(5) Uani 1 1 d .
H3A H 0.7527 0.6657 0.3347 0.077 Uiso 1 1 calc R
H3B H 0.7010 0.7838 0.3371 0.077 Uiso 1 1 calc R
H3C H 0.6667 0.6470 0.3210 0.077 Uiso 1 1 calc R
C5 C 0.81090(12) 0.84145(19) 0.45425(11) 0.0489(5) Uani 1 1 d .
H5A H 0.7828 0.8885 0.4142 0.073 Uiso 1 1 calc R
H5B H 0.8523 0.8014 0.4402 0.073 Uiso 1 1 calc R
H5C H 0.8284 0.8987 0.4938 0.073 Uiso 1 1 calc R
C6 C 0.60660(10) 0.53039(17) 0.40355(9) 0.0355(4) Uani 1 1 d .
C7 C 0.59955(11) 0.41023(18) 0.36979(10) 0.0403(4) Uani 1 1 d .
C8 C 0.53218(13) 0.3788(2) 0.32540(12) 0.0527(5) Uani 1 1 d .
H8 H 0.5270 0.2998 0.3023 0.063 Uiso 1 1 calc R
C9 C 0.47325(14) 0.4603(3) 0.31453(14) 0.0607(6) Uani 1 1 d .
H9 H 0.4287 0.4372 0.2842 0.073 Uiso 1 1 calc R
C10 C 0.48017(12) 0.5758(2) 0.34850(12) 0.0536(5) Uani 1 1 d .
H10 H 0.4398 0.6310 0.3413 0.064 Uiso 1 1 calc R
C11 C 0.54605(10) 0.61304(19) 0.39356(10) 0.0410(4) Uani 1 1 d .
C12 C 0.66255(12) 0.31706(17) 0.37692(10) 0.0431(4) Uani 1 1 d .
H12 H 0.7008 0.3441 0.4183 0.052 Uiso 1 1 calc R
C13 C 0.69629(17) 0.3205(3) 0.31172(15) 0.0722(7) Uani 1 1 d .
H13A H 0.7134 0.4055 0.3053 0.108 Uiso 1 1 calc R
H13B H 0.6598 0.2962 0.2699 0.108 Uiso 1 1 calc R
H13C H 0.7372 0.2621 0.3183 0.108 Uiso 1 1 calc R
C14 C 0.64060(16) 0.1821(2) 0.39166(15) 0.0653(6) Uani 1 1 d .
H14A H 0.6836 0.1282 0.4001 0.098 Uiso 1 1 calc R
H14B H 0.6051 0.1508 0.3508 0.098 Uiso 1 1 calc R
H14C H 0.6191 0.1816 0.4335 0.098 Uiso 1 1 calc R
C15 C 0.54868(11) 0.7395(2) 0.43183(11) 0.0455(4) Uani 1 1 d .
H15 H 0.6001 0.7551 0.4566 0.055 Uiso 1 1 calc R
C16 C 0.50235(14) 0.7345(3) 0.48830(15) 0.0748(8) Uani 1 1 d .
H16A H 0.5182 0.6640 0.5203 0.112 Uiso 1 1 calc R
H16B H 0.4513 0.7234 0.4652 0.112 Uiso 1 1 calc R
H16C H 0.5081 0.8128 0.5153 0.112 Uiso 1 1 calc R
C17 C 0.5246(2) 0.8494(3) 0.38012(16) 0.0887(10) Uani 1 1 d .
H17A H 0.4731 0.8399 0.3579 0.133 Uiso 1 1 calc R
H17B H 0.5534 0.8491 0.3436 0.133 Uiso 1 1 calc R
H17C H 0.5319 0.9288 0.4061 0.133 Uiso 1 1 calc R
C18 C 0.80279(10) 0.79197(15) 0.60584(9) 0.0333(3) Uani 1 1 d .
C19 C 0.87781(10) 0.80096(17) 0.63825(10) 0.0391(4) Uani 1 1 d .
C20 C 0.89958(11) 0.88459(19) 0.69550(11) 0.0458(4) Uani 1 1 d .
H20 H 0.9494 0.8899 0.7178 0.055 Uiso 1 1 calc R
C21 C 0.84984(12) 0.9591(2) 0.72000(12) 0.0486(5) Uani 1 1 d .
H21 H 0.8656 1.0149 0.7584 0.058 Uiso 1 1 calc R
C22 C 0.77652(11) 0.95107(19) 0.68762(11) 0.0447(4) Uani 1 1 d .
H22 H 0.7427 1.0028 0.7040 0.054 Uiso 1 1 calc R
C23 C 0.75150(10) 0.86779(15) 0.63104(9) 0.0352(4) Uani 1 1 d .
C24 C 0.93741(11) 0.7261(2) 0.61350(12) 0.0504(5) Uani 1 1 d .
H24 H 0.9136 0.6714 0.5733 0.061 Uiso 1 1 calc R
C25 C 0.99100(13) 0.8140(3) 0.58672(15) 0.0664(7) Uani 1 1 d .
H25A H 1.0148 0.8689 0.6253 0.100 Uiso 1 1 calc R
H25B H 0.9645 0.8651 0.5476 0.100 Uiso 1 1 calc R
H25C H 1.0276 0.7637 0.5703 0.100 Uiso 1 1 calc R
C26 C 0.97833(14) 0.6408(2) 0.67329(16) 0.0675(7) Uani 1 1 d .
H26A H 0.9448 0.5786 0.6854 0.101 Uiso 1 1 calc R
H26B H 0.9983 0.6918 0.7150 0.101 Uiso 1 1 calc R
H26C H 1.0179 0.5979 0.6574 0.101 Uiso 1 1 calc R
C27 C 0.67030(10) 0.86398(16) 0.59786(10) 0.0366(4) Uani 1 1 d .
H27 H 0.6607 0.7864 0.5684 0.044 Uiso 1 1 calc R
C28 C 0.64933(15) 0.9778(2) 0.54836(15) 0.0568(6) Uani 1 1 d .
H28A H 0.6758 0.9740 0.5100 0.085 Uiso 1 1 calc R
H28B H 0.6618 1.0553 0.5753 0.085 Uiso 1 1 calc R
H28C H 0.5971 0.9760 0.5284 0.085 Uiso 1 1 calc R
C29 C 0.62288(12) 0.8583(2) 0.65373(12) 0.0515(5) Uani 1 1 d .
H29A H 0.6290 0.9358 0.6815 0.077 Uiso 1 1 calc R
H29B H 0.6377 0.7866 0.6851 0.077 Uiso 1 1 calc R
H29C H 0.5719 0.8489 0.6300 0.077 Uiso 1 1 calc R
C30 C 0.85059(12) 0.4633(2) 0.45820(13) 0.0481(5) Uani 1 1 d .
H30A H 0.8289 0.4286 0.4110 0.058 Uiso 1 1 calc R
H30B H 0.8829 0.5344 0.4536 0.058 Uiso 1 1 calc R
C31 C 0.88703(11) 0.36605(18) 0.50859(12) 0.0455(4) Uani 1 1 d .
C32 C 0.85458(13) 0.2460(2) 0.51298(14) 0.0556(5) Uani 1 1 d .
H32 H 0.8101 0.2264 0.4815 0.067 Uiso 1 1 calc R
C33 C 0.88699(16) 0.1571(2) 0.56255(15) 0.0665(7) Uani 1 1 d .
H33 H 0.8643 0.0781 0.5643 0.080 Uiso 1 1 calc R
C34 C 0.95186(17) 0.1828(2) 0.60934(15) 0.0683(7) Uani 1 1 d .
H34 H 0.9740 0.1213 0.6425 0.082 Uiso 1 1 calc R
C35 C 0.98457(15) 0.3005(2) 0.60723(15) 0.0629(6) Uani 1 1 d .
H35 H 1.0288 0.3191 0.6393 0.076 Uiso 1 1 calc R
C36 C 0.95225(12) 0.3897(2) 0.55827(13) 0.0515(5) Uani 1 1 d .
H36 H 0.9747 0.4693 0.5582 0.062 Uiso 1 1 calc R
C37 C 0.70191(12) 0.3643(2) 0.57288(11) 0.0481(5) Uani 1 1 d .
H37A H 0.6496 0.3822 0.5674 0.058 Uiso 1 1 calc R
H37B H 0.7102 0.2771 0.5591 0.058 Uiso 1 1 calc R
C38 C 0.74663(11) 0.40220(18) 0.64171(10) 0.0407(4) Uani 1 1 d .
C39 C 0.80276(13) 0.3263(2) 0.68117(13) 0.0553(5) Uani 1 1 d .
H39 H 0.8101 0.2447 0.6645 0.066 Uiso 1 1 calc R
C40 C 0.84709(15) 0.3679(3) 0.74325(14) 0.0693(7) Uani 1 1 d .
H40 H 0.8830 0.3136 0.7690 0.083 Uiso 1 1 calc R
C41 C 0.83979(19) 0.4890(3) 0.76858(17) 0.0723(8) Uani 1 1 d .
H41 H 0.8703 0.5168 0.8113 0.087 Uiso 1 1 calc R
C42 C 0.78768(18) 0.5672(3) 0.73063(14) 0.0705(7) Uani 1 1 d .
H42 H 0.7829 0.6501 0.7468 0.085 Uiso 1 1 calc R
C43 C 0.74132(15) 0.5251(2) 0.66799(13) 0.0540(6) Uani 1 1 d .
H43 H 0.7056 0.5804 0.6427 0.065 Uiso 1 1 calc R

loop_
_atom_site_aniso_label
_atom_site_aniso_U_11
_atom_site_aniso_U_22
_atom_site_aniso_U_33
_atom_site_aniso_U_23
_atom_site_aniso_U_13
_atom_site_aniso_U_12
Zr1 0.02760(11) 0.03059(10) 0.03188(11) -0.00052(5) 0.00566(7) -0.00014(5)
N1 0.0301(7) 0.0368(7) 0.0291(7) -0.0002(5) 0.0048(5) -0.0036(6)
N2 0.0331(7) 0.0332(6) 0.0284(7) -0.0022(5) 0.0042(6) -0.0003(5)
C1 0.0361(9) 0.0376(8) 0.0299(8) 0.0003(6) 0.0081(7) -0.0016(7)
C2 0.0357(9) 0.0329(7) 0.0330(9) 0.0006(6) 0.0084(7) -0.0004(7)
C3 0.0644(14) 0.0598(11) 0.0300(9) 0.0020(8) 0.0102(9) -0.0195(10)
C5 0.0559(12) 0.0463(10) 0.0442(11) 0.0022(8) 0.0098(9) -0.0146(9)
C6 0.0337(9) 0.0452(9) 0.0264(8) 0.0018(7) 0.0035(7) -0.0068(7)
C7 0.0430(10) 0.0463(9) 0.0310(9) 0.0009(7) 0.0063(7) -0.0083(8)
C8 0.0552(13) 0.0570(11) 0.0424(11) -0.0081(9) 0.0023(9) -0.0153(10)
C9 0.0442(12) 0.0783(15) 0.0508(13) -0.0078(12) -0.0093(10) -0.0142(12)
C10 0.0380(11) 0.0694(13) 0.0477(12) -0.0029(10) -0.0039(9) 0.0008(10)
C11 0.0350(9) 0.0535(10) 0.0324(9) 0.0003(8) 0.0023(7) -0.0015(8)
C12 0.0512(11) 0.0408(9) 0.0373(10) -0.0033(7) 0.0096(8) -0.0068(8)
C13 0.086(2) 0.0790(16) 0.0613(16) 0.0048(13) 0.0376(15) 0.0070(15)
C14 0.0761(17) 0.0447(11) 0.0749(17) 0.0061(11) 0.0159(14) -0.0067(11)
C15 0.0379(10) 0.0552(10) 0.0401(10) -0.0039(8) 0.0011(8) 0.0058(8)
C16 0.0542(15) 0.104(2) 0.0707(17) -0.0345(15) 0.0233(13) -0.0219(14)
C17 0.124(3) 0.0650(15) 0.0624(17) 0.0013(13) -0.0134(17) 0.0243(17)
C18 0.0358(9) 0.0313(7) 0.0317(8) -0.0025(6) 0.0050(7) -0.0010(6)
C19 0.0349(9) 0.0417(8) 0.0393(9) -0.0061(7) 0.0046(7) -0.0001(7)
C20 0.0381(10) 0.0514(10) 0.0452(11) -0.0113(9) 0.0025(8) -0.0054(8)
C21 0.0468(12) 0.0526(10) 0.0448(11) -0.0198(9) 0.0062(9) -0.0075(9)
C22 0.0445(11) 0.0449(9) 0.0456(11) -0.0140(8) 0.0121(9) -0.0005(8)
C23 0.0373(9) 0.0343(7) 0.0337(9) -0.0013(6) 0.0068(7) -0.0011(7)
C24 0.0343(10) 0.0575(11) 0.0551(12) -0.0196(10) -0.0002(9) 0.0058(9)
C25 0.0450(12) 0.0924(18) 0.0641(15) -0.0189(14) 0.0172(11) -0.0011(12)
C26 0.0480(13) 0.0637(13) 0.0809(18) -0.0130(13) -0.0082(12) 0.0127(11)
C27 0.0364(9) 0.0364(8) 0.0358(9) -0.0027(7) 0.0050(7) 0.0030(7)
C28 0.0544(14) 0.0528(11) 0.0587(15) 0.0138(10) 0.0021(11) 0.0060(10)
C29 0.0417(11) 0.0678(13) 0.0458(11) -0.0047(10) 0.0112(9) -0.0013(10)
C30 0.0414(11) 0.0496(10) 0.0576(13) -0.0056(9) 0.0201(10) 0.0029(9)
C31 0.0397(10) 0.0445(9) 0.0572(12) -0.0108(9) 0.0211(9) 0.0030(8)
C32 0.0496(12) 0.0500(11) 0.0690(15) -0.0099(10) 0.0163(11) -0.0056(9)
C33 0.0775(18) 0.0441(10) 0.0795(18) -0.0062(11) 0.0207(14) -0.0074(11)
C34 0.0802(19) 0.0538(12) 0.0693(16) 0.0029(11) 0.0123(14) 0.0111(12)
C35 0.0577(14) 0.0624(13) 0.0661(15) -0.0096(12) 0.0074(12) 0.0041(11)
C36 0.0467(12) 0.0470(10) 0.0624(13) -0.0110(9) 0.0154(10) -0.0012(9)
C37 0.0449(11) 0.0521(10) 0.0471(11) 0.0068(9) 0.0098(9) -0.0114(9)
C38 0.0387(10) 0.0445(9) 0.0418(10) 0.0086(8) 0.0151(8) 0.0005(8)
C39 0.0598(14) 0.0550(11) 0.0520(13) 0.0043(10) 0.0137(11) 0.0184(10)
C40 0.0537(14) 0.0944(19) 0.0567(15) 0.0074(13) 0.0046(11) 0.0222(13)
C41 0.072(2) 0.0917(19) 0.0487(15) -0.0053(13) 0.0038(14) -0.0072(14)
C42 0.102(2) 0.0587(13) 0.0544(14) -0.0083(11) 0.0239(14) 0.0039(14)
C43 0.0662(15) 0.0511(11) 0.0476(12) 0.0088(9) 0.0189(11) 0.0187(10)

loop_
_atom_type_symbol
_atom_type_description
_atom_type_scat_dispersion_real
_atom_type_scat_dispersion_imag
_atom_type_scat_source
C C 0.0033 0.0016 'International Tables Vol C Tables 4.2.6.8 and 6.1.1.4'
H H 0.0000 0.0000 'International Tables Vol C Tables 4.2.6.8 and 6.1.1.4'
N N 0.0061 0.0033 'International Tables Vol C Tables 4.2.6.8 and 6.1.1.4'
Zr Zr -2.9673 0.5597 'International Tables Vol C Tables 4.2.6.8 and 6.1.1.4'

loop_
_geom_angle_atom_site_label_1
_geom_angle_atom_site_label_2
_geom_angle_atom_site_label_3
_geom_angle
N1 Zr1 N2 86.51(6)
N1 Zr1 C30 104.69(7)
N2 Zr1 C30 107.74(7)
N1 Zr1 C37 94.06(7)
N2 Zr1 C37 127.11(7)
C30 Zr1 C37 122.92(8)
N1 Zr1 C1 34.53(5)
N2 Zr1 C1 62.75(6)
C30 Zr1 C1 87.99(7)
C37 Zr1 C1 128.06(7)
N1 Zr1 C2 63.12(6)
N2 Zr1 C2 33.63(5)
C30 Zr1 C2 89.84(7)
C37 Zr1 C2 145.02(7)
C1 Zr1 C2 31.61(5)
N1 Zr1 C38 119.46(6)
N2 Zr1 C38 104.22(6)
C30 Zr1 C38 126.23(7)
C37 Zr1 C38 33.22(7)
C1 Zr1 C38 145.57(6)
C2 Zr1 C38 135.87(6)
N1 Zr1 C31 130.38(6)
N2 Zr1 C31 120.37(6)
C30 Zr1 C31 31.24(7)
C37 Zr1 C31 98.82(7)
C1 Zr1 C31 119.22(6)
C2 Zr1 C31 116.15(6)
C38 Zr1 C31 95.05(6)
C1 N1 C6 119.35(14)
C1 N1 Zr1 91.51(10)
C6 N1 Zr1 146.55(12)
C2 N2 C18 121.09(13)
C2 N2 Zr1 92.52(10)
C18 N2 Zr1 145.48(11)
C2 C1 N1 120.59(15)
C2 C1 C3 121.01(16)
N1 C1 C3 117.72(15)
C2 C1 Zr1 75.40(10)
N1 C1 Zr1 53.96(8)
C3 C1 Zr1 139.63(13)
C1 C2 N2 119.70(15)
C1 C2 C5 120.70(16)
N2 C2 C5 118.72(16)
C1 C2 Zr1 72.98(10)
N2 C2 Zr1 53.86(8)
C5 C2 Zr1 142.35(14)
C11 C6 C7 119.91(17)
C11 C6 N1 119.85(16)
C7 C6 N1 120.24(17)
C8 C7 C6 118.25(19)
C8 C7 C12 118.70(18)
C6 C7 C12 122.98(17)
C9 C8 C7 122.0(2)
C10 C9 C8 119.4(2)
C9 C10 C11 121.5(2)
C10 C11 C6 118.97(19)
C10 C11 C15 118.54(18)
C6 C11 C15 122.46(17)
C13 C12 C7 111.18(18)
C13 C12 C14 110.53(19)
C7 C12 C14 112.84(18)
C11 C15 C16 110.32(19)
C11 C15 C17 112.28(18)
C16 C15 C17 110.7(2)
C19 C18 C23 119.68(15)
C19 C18 N2 120.82(15)
C23 C18 N2 119.45(15)
C20 C19 C18 118.88(17)
C20 C19 C24 117.56(17)
C18 C19 C24 123.55(16)
C21 C20 C19 121.64(19)
C20 C21 C22 119.32(18)
C21 C22 C23 121.53(18)
C22 C23 C18 118.94(17)
C22 C23 C27 118.78(16)
C18 C23 C27 122.26(15)
C19 C24 C26 110.8(2)
C19 C24 C25 111.34(18)
C26 C24 C25 110.5(2)
C23 C27 C28 109.90(16)
C23 C27 C29 112.65(16)
C28 C27 C29 110.80(18)
C31 C30 Zr1 95.17(13)
C36 C31 C32 116.2(2)
C36 C31 C30 122.34(19)
C32 C31 C30 121.3(2)
C36 C31 Zr1 116.17(13)
C32 C31 Zr1 97.19(13)
C30 C31 Zr1 53.59(10)
C33 C32 C31 121.3(2)
C34 C33 C32 120.8(2)
C33 C34 C35 119.3(2)
C36 C35 C34 120.1(2)
C35 C36 C31 122.3(2)
C38 C37 Zr1 86.91(11)
C43 C38 C39 115.9(2)
C43 C38 C37 120.49(19)
C39 C38 C37 123.21(19)
C43 C38 Zr1 85.90(12)
C39 C38 Zr1 119.95(14)
C37 C38 Zr1 59.87(10)
C40 C39 C38 121.9(2)
C39 C40 C41 121.0(2)
C42 C41 C40 119.0(3)
C41 C42 C43 120.5(2)
C42 C43 C38 121.7(2)

loop_
_geom_bond_atom_site_label_1
_geom_bond_atom_site_label_2
_geom_bond_distance
Zr1 N1 2.0366(14)
Zr1 N2 2.0595(14)
Zr1 C30 2.287(2)
Zr1 C37 2.3029(19)
Zr1 C1 2.5176(17)
Zr1 C2 2.5479(16)
Zr1 C38 2.6588(18)
Zr1 C31 2.8303(19)
N1 C1 1.427(2)
N1 C6 1.434(2)
N2 C2 1.412(2)
N2 C18 1.436(2)
C1 C2 1.380(2)
C1 C3 1.513(2)
C2 C5 1.513(2)
C6 C11 1.410(3)
C6 C7 1.418(3)
C7 C8 1.401(3)
C7 C12 1.518(3)
C8 C9 1.378(4)
C9 C10 1.376(3)
C10 C11 1.401(3)
C11 C15 1.520(3)
C12 C13 1.516(3)
C12 C14 1.526(3)
C15 C16 1.525(3)
C15 C17 1.530(3)
C18 C19 1.410(2)
C18 C23 1.411(2)
C19 C20 1.400(3)
C19 C24 1.522(3)
C20 C21 1.375(3)
C21 C22 1.381(3)
C22 C23 1.397(2)
C23 C27 1.516(2)
C24 C26 1.528(3)
C24 C25 1.532(4)
C27 C28 1.530(3)
C27 C29 1.530(3)
C30 C31 1.474(3)
C31 C36 1.400(3)
C31 C32 1.416(3)
C32 C33 1.380(4)
C33 C34 1.372(4)
C34 C35 1.390(4)
C35 C36 1.375(3)
C37 C38 1.459(3)
C38 C43 1.404(3)
C38 C39 1.406(3)
C39 C40 1.369(4)
C40 C41 1.385(4)
C41 C42 1.363(4)
C42 C43 1.395(4)

loop_
_geom_torsion_atom_site_label_1
_geom_torsion_atom_site_label_2
_geom_torsion_atom_site_label_3
_geom_torsion_atom_site_label_4
_geom_torsion
N2 Zr1 N1 C1 43.87(10)
C30 Zr1 N1 C1 -63.56(11)
C37 Zr1 N1 C1 170.86(10)
C2 Zr1 N1 C1 18.61(9)
C38 Zr1 N1 C1 148.24(9)
C31 Zr1 N1 C1 -83.95(11)
N2 Zr1 N1 C6 -157.8(2)
C30 Zr1 N1 C6 94.8(2)
C37 Zr1 N1 C6 -30.8(2)
C1 Zr1 N1 C6 158.3(3)
C2 Zr1 N1 C6 177.0(2)
C38 Zr1 N1 C6 -53.4(2)
C31 Zr1 N1 C6 74.4(2)
N1 Zr1 N2 C2 -43.41(10)
C30 Zr1 N2 C2 60.91(12)
C37 Zr1 N2 C2 -135.87(11)
C1 Zr1 N2 C2 -17.19(9)
C38 Zr1 N2 C2 -162.94(10)
C31 Zr1 N2 C2 92.36(11)
N1 Zr1 N2 C18 149.1(2)
C30 Zr1 N2 C18 -106.6(2)
C37 Zr1 N2 C18 56.7(2)
C1 Zr1 N2 C18 175.3(2)
C2 Zr1 N2 C18 -167.5(3)
C38 Zr1 N2 C18 29.6(2)
C31 Zr1 N2 C18 -75.1(2)
C6 N1 C1 C2 155.87(16)
Zr1 N1 C1 C2 -37.63(17)
C6 N1 C1 C3 -33.5(2)
Zr1 N1 C1 C3 133.00(16)
C6 N1 C1 Zr1 -166.50(17)
N1 Zr1 C1 C2 147.10(15)
N2 Zr1 C1 C2 18.20(10)
C30 Zr1 C1 C2 -92.97(11)
C37 Zr1 C1 C2 135.49(11)
C38 Zr1 C1 C2 92.96(14)
C31 Zr1 C1 C2 -93.12(11)
N2 Zr1 C1 N1 -128.91(11)
C30 Zr1 C1 N1 119.93(11)
C37 Zr1 C1 N1 -11.61(13)
C2 Zr1 C1 N1 -147.10(15)
C38 Zr1 C1 N1 -54.14(14)
C31 Zr1 C1 N1 119.77(10)
N1 Zr1 C1 C3 -91.9(2)
N2 Zr1 C1 C3 139.2(2)
C30 Zr1 C1 C3 28.1(2)
C37 Zr1 C1 C3 -103.5(2)
C2 Zr1 C1 C3 121.0(2)
C38 Zr1 C1 C3 -146.00(18)
C31 Zr1 C1 C3 27.9(2)
N1 C1 C2 N2 2.9(3)
C3 C1 C2 N2 -167.42(17)
Zr1 C1 C2 N2 -27.78(14)
N1 C1 C2 C5 172.05(17)
C3 C1 C2 C5 1.7(3)
Zr1 C1 C2 C5 141.37(17)
N1 C1 C2 Zr1 30.68(14)
C3 C1 C2 Zr1 -139.65(18)
C18 N2 C2 C1 -154.77(16)
Zr1 N2 C2 C1 33.49(17)
C18 N2 C2 C5 35.9(2)
Zr1 N2 C2 C5 -135.87(15)
C18 N2 C2 Zr1 171.74(17)
N1 Zr1 C2 C1 -20.19(10)
N2 Zr1 C2 C1 -149.92(16)
C30 Zr1 C2 C1 86.42(12)
C37 Zr1 C2 C1 -74.31(15)
C38 Zr1 C2 C1 -125.82(11)
C31 Zr1 C2 C1 103.89(11)
N1 Zr1 C2 N2 129.73(11)
C30 Zr1 C2 N2 -123.67(11)
C37 Zr1 C2 N2 75.61(15)
C1 Zr1 C2 N2 149.92(16)
C38 Zr1 C2 N2 24.10(14)
C31 Zr1 C2 N2 -106.20(11)
N1 Zr1 C2 C5 -138.7(2)
N2 Zr1 C2 C5 91.6(2)
C30 Zr1 C2 C5 -32.1(2)
C37 Zr1 C2 C5 167.17(19)
C1 Zr1 C2 C5 -118.5(2)
C38 Zr1 C2 C5 115.7(2)
C31 Zr1 C2 C5 -14.6(2)
C1 N1 C6 C11 -64.6(2)
Zr1 N1 C6 C11 140.47(18)
C1 N1 C6 C7 115.47(18)
Zr1 N1 C6 C7 -39.5(3)
C11 C6 C7 C8 1.8(3)
N1 C6 C7 C8 -178.26(17)
C11 C6 C7 C12 178.90(17)
N1 C6 C7 C12 -1.1(3)
C6 C7 C8 C9 -0.6(3)
C12 C7 C8 C9 -177.9(2)
C7 C8 C9 C10 -0.5(4)
C8 C9 C10 C11 0.5(4)
C9 C10 C11 C6 0.6(3)
C9 C10 C11 C15 -177.4(2)
C7 C6 C11 C10 -1.8(3)
N1 C6 C11 C10 178.26(17)
C7 C6 C11 C15 176.13(17)
N1 C6 C11 C15 -3.8(3)
C8 C7 C12 C13 76.5(2)
C6 C7 C12 C13 -100.6(2)
C8 C7 C12 C14 -48.3(3)
C6 C7 C12 C14 134.6(2)
C10 C11 C15 C16 69.0(2)
C6 C11 C15 C16 -108.9(2)
C10 C11 C15 C17 -55.0(3)
C6 C11 C15 C17 127.1(2)
C2 N2 C18 C19 -99.0(2)
Zr1 N2 C18 C19 66.3(3)
C2 N2 C18 C23 83.5(2)
Zr1 N2 C18 C23 -111.2(2)
C23 C18 C19 C20 0.6(3)
N2 C18 C19 C20 -176.87(17)
C23 C18 C19 C24 -178.14(18)
N2 C18 C19 C24 4.4(3)
C18 C19 C20 C21 -1.0(3)
C24 C19 C20 C21 177.9(2)
C19 C20 C21 C22 0.3(3)
C20 C21 C22 C23 0.8(3)
C21 C22 C23 C18 -1.1(3)
C21 C22 C23 C27 -179.90(19)
C19 C18 C23 C22 0.4(3)
N2 C18 C23 C22 177.92(16)
C19 C18 C23 C27 179.11(16)
N2 C18 C23 C27 -3.3(2)
C20 C19 C24 C26 61.5(3)
C18 C19 C24 C26 -119.7(2)
C20 C19 C24 C25 -61.9(3)
C18 C19 C24 C25 116.9(2)
C22 C23 C27 C28 77.5(2)
C18 C23 C27 C28 -101.2(2)
C22 C23 C27 C29 -46.6(2)
C18 C23 C27 C29 134.71(18)
N1 Zr1 C30 C31 -149.22(12)
N2 Zr1 C30 C31 119.76(12)
C37 Zr1 C30 C31 -44.33(16)
C1 Zr1 C30 C31 -179.74(13)
C2 Zr1 C30 C31 148.70(13)
C38 Zr1 C30 C31 -3.89(17)
Zr1 C30 C31 C36 -100.46(18)
Zr1 C30 C31 C32 74.5(2)
N1 Zr1 C31 C36 152.75(15)
N2 Zr1 C31 C36 38.81(18)
C30 Zr1 C31 C36 112.2(2)
C37 Zr1 C31 C36 -104.19(16)
C1 Zr1 C31 C36 112.52(16)
C2 Zr1 C31 C36 76.86(17)
C38 Zr1 C31 C36 -70.92(16)
N1 Zr1 C31 C32 -83.38(16)
N2 Zr1 C31 C32 162.67(14)
C30 Zr1 C31 C32 -123.9(2)
C37 Zr1 C31 C32 19.68(16)
C1 Zr1 C31 C32 -123.61(14)
C2 Zr1 C31 C32 -159.28(14)
C38 Zr1 C31 C32 52.94(15)
N1 Zr1 C31 C30 40.53(16)
N2 Zr1 C31 C30 -73.42(15)
C37 Zr1 C31 C30 143.59(14)
C1 Zr1 C31 C30 0.30(15)
C2 Zr1 C31 C30 -35.37(15)
C38 Zr1 C31 C30 176.85(14)
C36 C31 C32 C33 -1.5(3)
C30 C31 C32 C33 -176.8(2)
Zr1 C31 C32 C33 -125.4(2)
C31 C32 C33 C34 0.1(4)
C32 C33 C34 C35 0.9(4)
C33 C34 C35 C36 -0.5(4)
C34 C35 C36 C31 -1.1(4)
C32 C31 C36 C35 2.0(3)
C30 C31 C36 C35 177.2(2)
Zr1 C31 C36 C35 115.4(2)
N1 Zr1 C37 C38 -142.33(12)
N2 Zr1 C37 C38 -53.63(15)
C30 Zr1 C37 C38 107.25(14)
C1 Zr1 C37 C38 -135.76(11)
C2 Zr1 C37 C38 -95.90(15)
C31 Zr1 C37 C38 85.74(13)
Zr1 C37 C38 C43 64.0(2)
Zr1 C37 C38 C39 -108.06(19)
N1 Zr1 C38 C43 -84.60(15)
N2 Zr1 C38 C43 9.48(15)
C30 Zr1 C38 C43 134.60(15)
C37 Zr1 C38 C43 -129.0(2)
C1 Zr1 C38 C43 -52.75(18)
C2 Zr1 C38 C43 -4.01(17)
C31 Zr1 C38 C43 132.57(14)
N1 Zr1 C38 C39 157.80(16)
N2 Zr1 C38 C39 -108.13(17)
C30 Zr1 C38 C39 17.0(2)
C37 Zr1 C38 C39 113.4(2)
C1 Zr1 C38 C39 -170.36(15)
C2 Zr1 C38 C39 -121.62(17)
C31 Zr1 C38 C39 14.97(18)
N1 Zr1 C38 C37 44.44(14)
N2 Zr1 C38 C37 138.51(13)
C30 Zr1 C38 C37 -96.37(14)
C1 Zr1 C38 C37 76.28(16)
C2 Zr1 C38 C37 125.02(13)
C31 Zr1 C38 C37 -98.39(13)
C43 C38 C39 C40 3.0(3)
C37 C38 C39 C40 175.5(2)
Zr1 C38 C39 C40 103.8(2)
C38 C39 C40 C41 -2.1(4)
C39 C40 C41 C42 -0.2(5)
C40 C41 C42 C43 1.4(5)
C41 C42 C43 C38 -0.3(4)
C39 C38 C43 C42 -1.9(3)
C37 C38 C43 C42 -174.5(2)
Zr1 C38 C43 C42 -123.3(2)

loop_
_cod_related_entry_id
_cod_related_entry_database
_cod_related_entry_code
1 ChemSpider 30659797
